data_2311696
loop_
_publ_author_name
'Wijethunga, Tharanga K.'
'\/Dakovi\'c, Marijana'
'Desper, John'
'Aaker\"oy, Christer B'

_publ_section_title
;
 A new tecton with parallel halogen-bond donors: a path to supramolecular
 rectangles.
;
_journal_coeditor_code AO5017
_journal_issue 'Pt 2'
_journal_name_full 'Acta crystallographica Section B, Structural science, crystal engineering and materials'
_journal_page_first 163
_journal_page_last 167
_journal_paper_doi 10.1107/S2052520616016450
_journal_volume 73
_journal_year 2017
_chemical_formula_moiety 'C18 H8 I2, 2(C10 H8 N2)'
_chemical_formula_sum 'C38 H24 I2 N4'
_chemical_formula_weight 790.45
_space_group_IT_number 2
_space_group_name_Hall '-P 1'
_space_group_name_H-M_alt 'P -1'
_symmetry_cell_setting triclinic
_symmetry_space_group_name_H-M 'P -1'
_atom_sites_solution_hydrogens geom
_atom_sites_solution_primary direct
_atom_sites_solution_secondary difmap
_audit_creation_method 'PLATON <TABLE ACC> option'
_cell_angle_alpha 87.839(3)
_cell_angle_beta 80.433(4)
_cell_angle_gamma 70.331(4)
_cell_formula_units_Z 2
_cell_length_a 9.7245(4)
_cell_length_b 10.1191(4)
_cell_length_c 17.5288(7)
_cell_measurement_temperature 296(2)
_cell_volume 1601.35(12)
_computing_cell_refinement
;
CrysAlisPro, Agilent Technologies, Version 1.171.37.35
;
_computing_data_collection
;
CrysAlisPro, Agilent Technologies, Version 1.171.37.35
;
_computing_data_reduction
;
CrysAlisPro, Agilent Technologies, Version 1.171.37.35
;
_computing_molecular_graphics
;
Mercury (Bruno et al., 2002)
;
_computing_publication_material
;
SHELXL-2013 (Sheldrick, 2013) and PLATON (Spek, 2003)
;
_computing_structure_refinement
;
SHELXS-2013 (Sheldrick, 2013)
;
_computing_structure_solution
;
SHELXS-2013 (Sheldrick, 2013)
;
_diffrn_ambient_temperature 296
_diffrn_measured_fraction_theta_full 0.995
_diffrn_measured_fraction_theta_max 0.997
_diffrn_measurement_device_type
;
Oxford Diffraction Xcalibur diffractometet with Saphire3 detector
;
_diffrn_measurement_method '\w scans'
_diffrn_radiation_monochromator graphite
_diffrn_radiation_source 'Enhance (Mo)X-ray Source'
_diffrn_radiation_type MoK\a
_diffrn_radiation_wavelength 0.71073
_diffrn_reflns_av_R_equivalents 0.0230
_diffrn_reflns_av_sigmaI/netI 0.0407
_diffrn_reflns_limit_h_max 13
_diffrn_reflns_limit_h_min -13
_diffrn_reflns_limit_k_max 14
_diffrn_reflns_limit_k_min -14
_diffrn_reflns_limit_l_max 22
_diffrn_reflns_limit_l_min -24
_diffrn_reflns_number 16639
_diffrn_reflns_theta_full 25.24
_diffrn_reflns_theta_max 30.00
_diffrn_reflns_theta_min 4.17
_exptl_absorpt_coefficient_mu 1.997
_exptl_absorpt_correction_T_max 0.629
_exptl_absorpt_correction_T_min 0.497
_exptl_absorpt_correction_type multi-scan
_exptl_absorpt_process_details SADABS
_exptl_crystal_colour yellow
_exptl_crystal_density_diffrn 1.639
_exptl_crystal_density_method 'Not Measured'
_exptl_crystal_description block
_exptl_crystal_F_000 772
_exptl_crystal_size_max 0.485
_exptl_crystal_size_mid 0.290
_exptl_crystal_size_min 0.226
_refine_diff_density_max 0.576
_refine_diff_density_min -0.609
_refine_ls_extinction_method none
_refine_ls_goodness_of_fit_ref 0.998
_refine_ls_hydrogen_treatment constr
_refine_ls_matrix_type full
_refine_ls_number_parameters 397
_refine_ls_number_reflns 9306
_refine_ls_number_restraints 0
_refine_ls_restrained_S_all 0.998
_refine_ls_R_factor_all 0.0629
_refine_ls_R_factor_gt 0.0382
_refine_ls_shift/su_max 0.001
_refine_ls_shift/su_mean 0.000
_refine_ls_structure_factor_coef Fsqd
_refine_ls_weighting_details 'W=1/[\S^2^(FO^2^)+(0.0294P)^2^] WHERE P=(FO^2^+2FC^2^)/3'
_refine_ls_weighting_scheme calc
_refine_ls_wR_factor_gt 0.0698
_refine_ls_wR_factor_ref 0.0782
_reflns_number_gt 6617
_reflns_number_total 9306
_reflns_threshold_expression 'i > 2\s(i)'
_cod_data_source_file ao5017sup1.cif
_cod_data_source_block DIEABipy
_cod_database_code 2311696

loop_
_symmetry_equiv_pos_site_id
_symmetry_equiv_pos_as_xyz
1 x,y,z
2 -x,-y,-z

loop_
_atom_site_aniso_label
_atom_site_aniso_U_11
_atom_site_aniso_U_22
_atom_site_aniso_U_33
_atom_site_aniso_U_12
_atom_site_aniso_U_13
_atom_site_aniso_U_23
I1 0.06240(10) 0.06570(10) 0.04010(10) -0.02660(10) -0.00920(10) -0.00510(10)
I2 0.05810(10) 0.05640(10) 0.04410(10) -0.01390(10) -0.00990(10) -0.01430(10)
C1 0.0373(14) 0.0525(16) 0.0507(19) -0.0189(12) 0.0010(12) -0.0101(13)
C2 0.0343(13) 0.0515(15) 0.0415(16) -0.0209(11) -0.0002(11) -0.0113(12)
C3 0.0384(13) 0.0506(14) 0.0336(14) -0.0214(11) 0.0007(10) -0.0138(11)
C4 0.0356(13) 0.0543(15) 0.0333(15) -0.0214(11) 0.0017(10) -0.0136(11)
C5 0.0450(15) 0.0561(16) 0.0374(16) -0.0203(12) -0.0016(12) -0.0112(12)
C6 0.071(2) 0.0621(18) 0.049(2) -0.0206(16) -0.0103(16) -0.0048(15)
C7 0.079(2) 0.081(2) 0.0399(19) -0.0252(18) -0.0163(16) 0.0010(16)
C8 0.0595(19) 0.084(2) 0.0372(18) -0.0309(17) -0.0031(14) -0.0167(15)
C9 0.0399(14) 0.0627(17) 0.0343(15) -0.0226(12) -0.0006(11) -0.0153(12)
C10 0.0477(16) 0.0677(18) 0.0394(17) -0.0269(14) 0.0051(12) -0.0269(13)
C11 0.0360(14) 0.0527(15) 0.0480(18) -0.0197(11) 0.0024(12) -0.0190(12)
C12 0.0522(18) 0.0578(18) 0.067(2) -0.0192(14) -0.0002(16) -0.0272(16)
C13 0.059(2) 0.0457(16) 0.087(3) -0.0135(14) -0.0071(18) -0.0163(17)
C14 0.0569(19) 0.0562(18) 0.065(2) -0.0180(14) -0.0090(16) -0.0031(15)
C15 0.0410(15) 0.0584(17) 0.0470(18) -0.0167(12) -0.0068(13) -0.0009(14)
C16 0.0567(18) 0.0601(18) 0.0454(19) -0.0201(14) -0.0127(14) 0.0007(14)
C17 0.0510(16) 0.0476(15) 0.0465(18) -0.0174(12) -0.0070(13) -0.0073(12)
C18 0.0563(17) 0.0502(16) 0.052(2) -0.0154(13) -0.0077(14) -0.0139(13)
N1 0.0658(17) 0.0781(18) 0.0507(18) -0.0250(14) -0.0088(14) -0.0188(13)
N2 0.078(2) 0.122(3) 0.060(2) -0.0571(19) 0.0117(16) -0.0418(18)
C19 0.062(2) 0.093(2) 0.063(2) -0.0409(18) -0.0055(17) -0.0245(18)
C20 0.0485(17) 0.083(2) 0.059(2) -0.0336(16) 0.0004(15) -0.0183(17)
C21 0.0418(15) 0.0515(15) 0.0405(16) -0.0137(12) -0.0059(12) -0.0065(12)
C22 0.0569(18) 0.0596(17) 0.0496(19) -0.0289(14) -0.0013(14) -0.0076(14)
C23 0.069(2) 0.074(2) 0.046(2) -0.0301(17) 0.0021(15) -0.0107(15)
C24 0.0450(15) 0.0527(15) 0.0464(18) -0.0236(13) 0.0012(12) -0.0069(13)
C25 0.0483(17) 0.0686(19) 0.049(2) -0.0197(14) -0.0034(14) -0.0116(15)
C26 0.063(2) 0.081(2) 0.056(2) -0.0272(17) 0.0108(16) -0.0251(17)
C27 0.070(2) 0.158(4) 0.068(3) -0.064(3) 0.005(2) -0.048(3)
C28 0.0533(19) 0.114(3) 0.059(2) -0.0415(19) 0.0055(16) -0.035(2)
N3 0.0656(17) 0.0769(18) 0.0484(18) -0.0183(14) -0.0100(14) -0.0206(13)
N4 0.0678(19) 0.111(2) 0.059(2) -0.0413(17) 0.0009(15) -0.0378(17)
C29 0.0571(19) 0.084(2) 0.060(2) -0.0320(17) -0.0057(16) -0.0243(17)
C30 0.0440(16) 0.079(2) 0.0476(19) -0.0251(15) -0.0001(13) -0.0164(15)
C31 0.0417(14) 0.0508(15) 0.0352(15) -0.0135(11) -0.0068(11) -0.0061(11)
C32 0.078(2) 0.074(2) 0.0422(19) -0.0422(18) 0.0070(16) -0.0095(15)
C33 0.089(3) 0.087(2) 0.0349(19) -0.037(2) 0.0069(17) -0.0128(16)
C34 0.0464(15) 0.0531(15) 0.0358(15) -0.0198(12) -0.0045(12) -0.0069(12)
C35 0.0407(15) 0.0678(18) 0.0428(17) -0.0173(13) -0.0025(12) -0.0144(13)
C36 0.0545(19) 0.083(2) 0.048(2) -0.0212(16) 0.0032(15) -0.0251(16)
C37 0.063(2) 0.166(4) 0.077(3) -0.061(3) 0.005(2) -0.059(3)
C38 0.0518(19) 0.127(3) 0.061(2) -0.048(2) 0.0096(16) -0.042(2)

loop_
_atom_site_type_symbol
_atom_site_label
_atom_site_fract_x
_atom_site_fract_y
_atom_site_fract_z
_atom_site_U_iso_or_equiv
_atom_site_thermal_displace_type
_atom_site_calc_flag
_atom_site_refinement_flags
_atom_site_occupancy
I I1 0.34436(2) 0.26571(2) 0.49644(2) 0.05450(10) Uani d . 1.000
I I2 0.15213(2) 0.65666(2) 0.37374(2) 0.05360(10) Uani d . 1.000
C C1 0.3940(3) -0.0154(3) 0.28349(18) 0.0465(10) Uani d . 1.000
C C2 0.3559(3) 0.0572(3) 0.21365(16) 0.0412(8) Uani d . 1.000
C C3 0.3039(3) 0.2032(3) 0.21089(15) 0.0396(8) Uani d . 1.000
C C4 0.2652(3) 0.2725(3) 0.14387(15) 0.0399(8) Uani d . 1.000
C C5 0.2093(3) 0.4249(3) 0.14120(16) 0.0456(9) Uani d . 1.000
C C6 0.1734(4) 0.4879(3) 0.07338(19) 0.0609(11) Uani d . 1.000
C C7 0.1894(4) 0.4082(4) 0.00608(19) 0.0662(11) Uani d . 1.000
C C8 0.2397(3) 0.2664(4) 0.00682(18) 0.0586(11) Uani d . 1.000
C C9 0.2797(3) 0.1929(3) 0.07526(16) 0.0445(9) Uani d . 1.000
C C10 0.3312(3) 0.0469(3) 0.07840(17) 0.0504(10) Uani d . 1.000
C C11 0.3701(3) -0.0231(3) 0.14535(17) 0.0449(9) Uani d . 1.000
C C12 0.4180(3) -0.1720(3) 0.1491(2) 0.0592(11) Uani d . 1.000
C C13 0.4506(4) -0.2369(3) 0.2155(2) 0.0650(13) Uani d . 1.000
C C14 0.4403(3) -0.1595(3) 0.2835(2) 0.0596(11) Uani d . 1.000
C C15 0.3833(3) 0.0641(3) 0.35117(18) 0.0488(10) Uani d . 1.000
C C16 0.3726(3) 0.1369(3) 0.40589(18) 0.0534(11) Uani d . 1.000
C C17 0.1928(3) 0.5032(3) 0.21048(18) 0.0480(9) Uani d . 1.000
C C18 0.1805(3) 0.5603(3) 0.27019(19) 0.0532(10) Uani d . 1.000
N N1 0.6980(3) 0.5555(3) 0.37764(16) 0.0642(10) Uani d . 1.000
N N2 0.7543(4) 0.2073(4) 0.02593(18) 0.0822(14) Uani d . 1.000
C C19 0.7968(4) 0.5588(4) 0.3162(2) 0.0687(12) Uani d . 1.000
C C20 0.8159(3) 0.4875(3) 0.2477(2) 0.0611(11) Uani d . 1.000
C C21 0.7257(3) 0.4092(3) 0.24036(17) 0.0450(9) Uani d . 1.000
C C22 0.6225(3) 0.4058(3) 0.30497(18) 0.0536(10) Uani d . 1.000
C C23 0.6138(4) 0.4785(3) 0.37111(19) 0.0625(12) Uani d . 1.000
C C24 0.7366(3) 0.3373(3) 0.16730(17) 0.0470(9) Uani d . 1.000
C C25 0.8711(3) 0.2668(3) 0.12202(18) 0.0555(11) Uani d . 1.000
C C26 0.8739(4) 0.2036(4) 0.0534(2) 0.0677(12) Uani d . 1.000
C C27 0.6254(4) 0.2776(5) 0.0691(2) 0.0927(18) Uani d . 1.000
C C28 0.6104(4) 0.3423(4) 0.1387(2) 0.0728(14) Uani d . 1.000
N N3 0.8800(3) 1.2073(3) 0.48766(17) 0.0644(10) Uani d . 1.000
N N4 0.9040(3) 0.8622(3) 0.13937(18) 0.0767(11) Uani d . 1.000
C C29 0.9659(4) 1.2191(4) 0.4232(2) 0.0647(11) Uani d . 1.000
C C30 0.9767(3) 1.1530(3) 0.35416(19) 0.0561(11) Uani d . 1.000
C C31 0.8908(3) 1.0687(3) 0.35069(16) 0.0428(8) Uani d . 1.000
C C32 0.7986(4) 1.0580(3) 0.41798(18) 0.0622(11) Uani d . 1.000
C C33 0.7985(4) 1.1267(4) 0.48464(19) 0.0701(14) Uani d . 1.000
C C34 0.8947(3) 0.9976(3) 0.27823(16) 0.0444(9) Uani d . 1.000
C C35 1.0237(3) 0.9456(3) 0.22497(17) 0.0508(10) Uani d . 1.000
C C36 1.0223(4) 0.8806(3) 0.15847(19) 0.0630(11) Uani d . 1.000
C C37 0.7820(4) 0.9129(5) 0.1899(2) 0.0965(18) Uani d . 1.000
C C38 0.7698(4) 0.9807(4) 0.2590(2) 0.0764(14) Uani d . 1.000
H H3 0.29490 0.25540 0.25510 0.0470 Uiso c RU 1.000
H H6 0.13770 0.58540 0.07160 0.0730 Uiso c RU 1.000
H H7 0.16490 0.45380 -0.03930 0.0790 Uiso c RU 1.000
H H8 0.24850 0.21590 -0.03800 0.0700 Uiso c RU 1.000
H H10 0.33980 -0.00520 0.03420 0.0600 Uiso c RU 1.000
H H12 0.42690 -0.22510 0.10520 0.0710 Uiso c RU 1.000
H H13 0.48060 -0.33430 0.21700 0.0780 Uiso c RU 1.000
H H14 0.46500 -0.20680 0.32850 0.0720 Uiso c RU 1.000
H H20 0.51700 0.38890 0.16630 0.0880 Uiso c RU 1.000
H H21 0.53940 0.28310 0.05070 0.1120 Uiso c RU 1.000
H H22 0.96560 0.15530 0.02460 0.0810 Uiso c RU 1.000
H H23 0.95910 0.26220 0.13790 0.0670 Uiso c RU 1.000
H H25 0.55970 0.35440 0.30340 0.0640 Uiso c RU 1.000
H H26 0.54500 0.47340 0.41380 0.0750 Uiso c RU 1.000
H H27 0.85680 0.61240 0.31950 0.0820 Uiso c RU 1.000
H H28 0.88850 0.49180 0.20680 0.0730 Uiso c RU 1.000
H H30 0.67930 1.01410 0.29170 0.0920 Uiso c RU 1.000
H H31 0.69640 0.90230 0.17820 0.1160 Uiso c RU 1.000
H H32 1.11080 0.84680 0.12420 0.0760 Uiso c RU 1.000
H H33 1.11120 0.95500 0.23460 0.0610 Uiso c RU 1.000
H H35 0.73700 1.00480 0.41840 0.0750 Uiso c RU 1.000
H H36 0.73800 1.11570 0.52970 0.0840 Uiso c RU 1.000
H H37 1.02330 1.27610 0.42440 0.0780 Uiso c RU 1.000
H H38 1.04030 1.16460 0.31060 0.0670 Uiso c RU 1.000

loop_
_atom_type_symbol
_atom_type_description
_atom_type_scat_dispersion_real
_atom_type_scat_dispersion_imag
_atom_type_scat_source
C C 0.0033 0.0016 ' International Tables Vol C Tables 4.2.6.8 and 6.1.1.4'
H H 0.0000 0.0000 ' International Tables Vol C Tables 4.2.6.8 and 6.1.1.4'
I I -0.4742 1.8119 ' International Tables Vol C Tables 4.2.6.8 and 6.1.1.4'
N N 0.0061 0.0033 ' International Tables Vol C Tables 4.2.6.8 and 6.1.1.4'

loop_
_geom_angle_atom_site_label_1
_geom_angle_atom_site_label_2
_geom_angle_atom_site_label_3
_geom_angle_site_symmetry_3
_geom_angle
_geom_angle_publ_flag
C16 I1 N1 2_666 179.38(10) yes
C18 I2 N3 2_676 178.00(10) yes
C19 N1 C23 . 116.7(3) yes
C26 N2 C27 . 115.9(3) yes
C29 N3 C33 . 116.8(3) yes
C36 N4 C37 . 114.9(3) yes
C2 C1 C15 . 119.2(3) no
C2 C1 C14 . 119.3(3) no
C14 C1 C15 . 121.4(3) no
C1 C2 C11 . 119.1(3) no
C3 C2 C11 . 119.1(3) no
C1 C2 C3 . 121.9(3) no
C2 C3 C4 . 121.6(3) no
C3 C4 C5 . 121.6(2) no
C3 C4 C9 . 119.6(3) no
C5 C4 C9 . 118.8(2) no
C4 C5 C17 . 118.2(2) no
C6 C5 C17 . 122.6(3) no
C4 C5 C6 . 119.2(3) no
C5 C6 C7 . 121.4(3) no
C6 C7 C8 . 120.8(3) no
C7 C8 C9 . 121.1(3) no
C8 C9 C10 . 122.8(3) no
C4 C9 C8 . 118.7(3) no
C4 C9 C10 . 118.6(3) no
C9 C10 C11 . 122.1(3) no
C2 C11 C12 . 119.0(3) no
C10 C11 C12 . 122.0(3) no
C2 C11 C10 . 119.0(3) no
C11 C12 C13 . 120.7(3) no
C12 C13 C14 . 121.3(3) no
C1 C14 C13 . 120.6(3) no
C1 C15 C16 . 176.7(3) no
I1 C16 C15 . 177.0(3) yes
C5 C17 C18 . 175.9(3) no
I2 C18 C17 . 177.8(3) yes
C2 C3 H3 . 119.00 no
C4 C3 H3 . 119.00 no
C7 C6 H6 . 119.00 no
C5 C6 H6 . 119.00 no
C6 C7 H7 . 120.00 no
C8 C7 H7 . 120.00 no
C9 C8 H8 . 119.00 no
C7 C8 H8 . 119.00 no
C9 C10 H10 . 119.00 no
C11 C10 H10 . 119.00 no
C11 C12 H12 . 120.00 no
C13 C12 H12 . 120.00 no
C14 C13 H13 . 119.00 no
C12 C13 H13 . 119.00 no
C1 C14 H14 . 120.00 no
C13 C14 H14 . 120.00 no
N1 C19 C20 . 123.9(4) yes
C19 C20 C21 . 119.4(3) no
C20 C21 C24 . 121.4(3) no
C22 C21 C24 . 122.1(3) no
C20 C21 C22 . 116.5(3) no
C21 C22 C23 . 119.7(3) no
N1 C23 C22 . 123.8(3) yes
C21 C24 C25 . 122.5(3) no
C25 C24 C28 . 116.7(3) no
C21 C24 C28 . 120.8(3) no
C24 C25 C26 . 119.7(3) no
N2 C26 C25 . 124.0(4) yes
N2 C27 C28 . 124.7(4) yes
C24 C28 C27 . 119.0(4) no
N1 C19 H27 . 118.00 no
C20 C19 H27 . 118.00 no
C19 C20 H28 . 120.00 no
C21 C20 H28 . 120.00 no
C23 C22 H25 . 120.00 no
C21 C22 H25 . 120.00 no
N1 C23 H26 . 118.00 no
C22 C23 H26 . 118.00 no
C24 C25 H23 . 120.00 no
C26 C25 H23 . 120.00 no
C25 C26 H22 . 118.00 no
N2 C26 H22 . 118.00 no
N2 C27 H21 . 118.00 no
C28 C27 H21 . 118.00 no
C27 C28 H20 . 120.00 no
C24 C28 H20 . 121.00 no
N3 C29 C30 . 124.5(4) yes
C29 C30 C31 . 118.8(3) no
C30 C31 C32 . 116.8(3) no
C30 C31 C34 . 121.5(3) no
C32 C31 C34 . 121.7(3) no
C31 C32 C33 . 119.7(3) no
N3 C33 C32 . 123.4(3) yes
C31 C34 C35 . 122.0(3) no
C31 C34 C38 . 121.8(3) no
C35 C34 C38 . 116.2(3) no
C34 C35 C36 . 120.0(3) no
N4 C36 C35 . 124.6(3) yes
N4 C37 C38 . 125.7(4) yes
C34 C38 C37 . 118.5(3) no
N3 C29 H37 . 118.00 no
C30 C29 H37 . 118.00 no
C29 C30 H38 . 121.00 no
C31 C30 H38 . 121.00 no
C31 C32 H35 . 120.00 no
C33 C32 H35 . 120.00 no
N3 C33 H36 . 118.00 no
C32 C33 H36 . 118.00 no
C34 C35 H33 . 120.00 no
C36 C35 H33 . 120.00 no
N4 C36 H32 . 118.00 no
C35 C36 H32 . 118.00 no
N4 C37 H31 . 117.00 no
C38 C37 H31 . 117.00 no
C34 C38 H30 . 121.00 no
C37 C38 H30 . 121.00 no

loop_
_geom_bond_atom_site_label_1
_geom_bond_atom_site_label_2
_geom_bond_site_symmetry_2
_geom_bond_distance
_geom_bond_publ_flag
I1 C16 . 2.016(3) yes
I1 N1 2_666 2.795(3) yes
I2 C18 . 2.027(3) yes
I2 N3 2_676 2.758(3) yes
N1 C23 . 1.326(5) yes
N1 C19 . 1.326(5) yes
N2 C26 . 1.320(6) yes
N2 C27 . 1.332(6) yes
N3 C29 . 1.316(5) yes
N3 C33 . 1.322(5) yes
N4 C36 . 1.322(5) yes
N4 C37 . 1.316(5) yes
C1 C15 . 1.428(4) no
C1 C14 . 1.374(4) no
C1 C2 . 1.441(4) no
C2 C3 . 1.393(4) no
C2 C11 . 1.434(4) no
C3 C4 . 1.386(4) no
C4 C5 . 1.454(4) no
C4 C9 . 1.434(4) no
C5 C17 . 1.432(4) no
C5 C6 . 1.368(4) no
C6 C7 . 1.412(5) no
C7 C8 . 1.352(5) no
C8 C9 . 1.427(4) no
C9 C10 . 1.393(4) no
C10 C11 . 1.388(4) no
C11 C12 . 1.422(4) no
C12 C13 . 1.346(5) no
C13 C14 . 1.422(5) no
C15 C16 . 1.201(4) no
C17 C18 . 1.184(4) no
C3 H3 . 0.9300 no
C6 H6 . 0.9300 no
C7 H7 . 0.9300 no
C8 H8 . 0.9300 no
C10 H10 . 0.9300 no
C12 H12 . 0.9300 no
C13 H13 . 0.9300 no
C14 H14 . 0.9300 no
C19 C20 . 1.378(5) no
C20 C21 . 1.388(4) no
C21 C22 . 1.391(4) no
C21 C24 . 1.468(4) no
C22 C23 . 1.372(4) no
C24 C28 . 1.386(5) no
C24 C25 . 1.385(4) no
C25 C26 . 1.376(5) no
C27 C28 . 1.369(5) no
C19 H27 . 0.9300 no
C20 H28 . 0.9300 no
C22 H25 . 0.9300 no
C23 H26 . 0.9300 no
C25 H23 . 0.9300 no
C26 H22 . 0.9300 no
C27 H21 . 0.9300 no
C28 H20 . 0.9300 no
C29 C30 . 1.376(5) no
C30 C31 . 1.389(4) no
C31 C32 . 1.382(4) no
C31 C34 . 1.472(4) no
C32 C33 . 1.382(5) no
C34 C35 . 1.388(4) no
C34 C38 . 1.378(5) no
C35 C36 . 1.364(4) no
C37 C38 . 1.383(5) no
C29 H37 . 0.9300 no
C30 H38 . 0.9300 no
C32 H35 . 0.9300 no
C33 H36 . 0.9300 no
C35 H33 . 0.9300 no
C36 H32 . 0.9300 no
C37 H31 . 0.9300 no
C38 H30 . 0.9300 no

loop_
_geom_torsion_atom_site_label_1
_geom_torsion_atom_site_label_2
_geom_torsion_atom_site_label_3
_geom_torsion_atom_site_label_4
_geom_torsion
_geom_torsion_publ_flag
C19 N1 C23 C22 -1.1(5) no
C23 N1 C19 C20 -0.2(5) no
C26 N2 C27 C28 -1.0(6) no
C27 N2 C26 C25 0.0(6) no
C29 N3 C33 C32 -0.9(5) no
C33 N3 C29 C30 -0.5(6) no
C36 N4 C37 C38 -0.4(6) no
C37 N4 C36 C35 0.4(5) no
C15 C1 C2 C3 -2.3(5) no
C14 C1 C2 C11 -1.2(5) no
C14 C1 C2 C3 178.0(3) no
C2 C1 C14 C13 -0.1(5) no
C15 C1 C2 C11 178.6(3) no
C15 C1 C14 C13 -179.9(3) no
C1 C2 C11 C12 1.5(4) no
C1 C2 C3 C4 -179.0(3) no
C11 C2 C3 C4 0.2(5) no
C1 C2 C11 C10 179.0(3) no
C3 C2 C11 C10 -0.2(5) no
C3 C2 C11 C12 -177.7(3) no
C2 C3 C4 C5 179.3(3) no
C2 C3 C4 C9 -0.5(5) no
C3 C4 C5 C17 -0.9(5) no
C9 C4 C5 C6 -0.5(5) no
C9 C4 C5 C17 178.9(3) no
C3 C4 C9 C8 -179.8(3) no
C3 C4 C9 C10 0.7(5) no
C5 C4 C9 C8 0.5(4) no
C3 C4 C5 C6 179.7(3) no
C5 C4 C9 C10 -179.1(3) no
C4 C5 C6 C7 0.0(5) no
C17 C5 C6 C7 -179.4(3) no
C5 C6 C7 C8 0.6(6) no
C6 C7 C8 C9 -0.7(6) no
C7 C8 C9 C10 179.6(3) no
C7 C8 C9 C4 0.2(5) no
C4 C9 C10 C11 -0.7(5) no
C8 C9 C10 C11 179.8(3) no
C9 C10 C11 C12 177.9(3) no
C9 C10 C11 C2 0.5(5) no
C10 C11 C12 C13 -177.9(3) no
C2 C11 C12 C13 -0.5(5) no
C11 C12 C13 C14 -0.9(5) no
C12 C13 C14 C1 1.2(5) no
N1 C19 C20 C21 1.5(5) no
C19 C20 C21 C22 -1.5(4) no
C19 C20 C21 C24 176.8(3) no
C20 C21 C24 C25 41.2(4) no
C22 C21 C24 C28 42.3(4) no
C20 C21 C24 C28 -136.0(3) no
C22 C21 C24 C25 -140.5(3) no
C20 C21 C22 C23 0.4(4) no
C24 C21 C22 C23 -177.9(3) no
C21 C22 C23 N1 0.9(5) no
C21 C24 C25 C26 -178.8(3) no
C28 C24 C25 C26 -1.5(5) no
C25 C24 C28 C27 0.6(5) no
C21 C24 C28 C27 177.9(3) no
C24 C25 C26 N2 1.3(5) no
N2 C27 C28 C24 0.8(6) no
N3 C29 C30 C31 0.8(5) no
C29 C30 C31 C32 0.4(4) no
C29 C30 C31 C34 178.6(3) no
C30 C31 C32 C33 -1.7(5) no
C34 C31 C32 C33 -179.9(3) no
C30 C31 C34 C35 35.2(4) no
C30 C31 C34 C38 -143.9(3) no
C32 C31 C34 C35 -146.7(3) no
C32 C31 C34 C38 34.3(5) no
C31 C32 C33 N3 2.0(6) no
C31 C34 C35 C36 -179.9(3) no
C38 C34 C35 C36 -0.8(4) no
C31 C34 C38 C37 180.0(3) no
C35 C34 C38 C37 0.8(5) no
C34 C35 C36 N4 0.1(5) no
N4 C37 C38 C34 -0.3(6) no
